data_4307916
loop_
_publ_author_name
'Liang Deng'
'Hoi-Shan Chan'
'Zuowei Xie'

_publ_section_title
;
Synthesis, Structure, Reactivity, and Thermal Isomerization of
Boron-Substituted 13-Vertex Cobaltacarboranes (\h5-Cp)Co(\h6-R2C2B10Me8H2)
(R = H, Et)
;
_journal_name_full 'Inorganic Chemistry'
_journal_page_first 2716
_journal_page_last 2724
_journal_paper_doi 10.1021/ic062423t
_journal_volume 46
_journal_year 2007
_chemical_formula_sum 'C19 H41 B10 Co'
_chemical_formula_weight 436.55
_chemical_name_systematic
; 
 ? 
;
_space_group_IT_number 14
_symmetry_cell_setting monoclinic
_symmetry_space_group_name_Hall '-P 2ybc'
_symmetry_space_group_name_H-M 'P 1 21/c 1'
_atom_sites_solution_hydrogens geom
_atom_sites_solution_primary direct
_atom_sites_solution_secondary difmap
_audit_creation_method SHELXL-97
_cell_angle_alpha 90.00
_cell_angle_beta 94.87(3)
_cell_angle_gamma 90.00
_cell_formula_units_Z 4
_cell_length_a 9.0144(18)
_cell_length_b 10.273(2)
_cell_length_c 27.164(5)
_cell_measurement_temperature 293(2)
_cell_volume 2506.4(8)
_computing_cell_refinement 'Bruker FRAMBO'
_computing_data_collection 'Bruker FRAMBO'
_computing_data_reduction 'Bruker SHELXTL'
_computing_molecular_graphics 'Bruker SHELXTL'
_computing_publication_material 'Bruker SHELXTL'
_computing_structure_refinement 'SHELXL-97 (Sheldrick, 1997)'
_computing_structure_solution 'SHELXS-97 (Sheldrick, 1990)'
_diffrn_ambient_temperature 293(2)
_diffrn_measured_fraction_theta_full 0.994
_diffrn_measured_fraction_theta_max 0.994
_diffrn_measurement_device_type 'multiwire proportional'
_diffrn_measurement_method 'phi and omega scans'
_diffrn_radiation_monochromator graphite
_diffrn_radiation_source 'fine-focus sealed tube'
_diffrn_radiation_type MoK\a
_diffrn_radiation_wavelength 0.71073
_diffrn_reflns_av_R_equivalents 0.0270
_diffrn_reflns_av_sigmaI/netI 0.1123
_diffrn_reflns_limit_h_max 10
_diffrn_reflns_limit_h_min 0
_diffrn_reflns_limit_k_max 11
_diffrn_reflns_limit_k_min 0
_diffrn_reflns_limit_l_max 30
_diffrn_reflns_limit_l_min -31
_diffrn_reflns_number 4190
_diffrn_reflns_theta_full 24.01
_diffrn_reflns_theta_max 24.01
_diffrn_reflns_theta_min 2.12
_exptl_absorpt_coefficient_mu 0.689
_exptl_absorpt_correction_T_max 0.8744
_exptl_absorpt_correction_T_min 0.8199
_exptl_absorpt_correction_type empirical
_exptl_crystal_colour RED
_exptl_crystal_density_diffrn 1.157
_exptl_crystal_density_method 'not measured'
_exptl_crystal_description BLOCK
_exptl_crystal_F_000 928
_exptl_crystal_size_max 0.30
_exptl_crystal_size_mid 0.25
_exptl_crystal_size_min 0.20
_refine_diff_density_max 0.607
_refine_diff_density_min -0.563
_refine_diff_density_rms 0.082
_refine_ls_extinction_method none
_refine_ls_goodness_of_fit_ref 0.980
_refine_ls_hydrogen_treatment riding
_refine_ls_matrix_type full
_refine_ls_number_parameters 271
_refine_ls_number_reflns 3915
_refine_ls_number_restraints 2
_refine_ls_restrained_S_all 0.982
_refine_ls_R_factor_all 0.1760
_refine_ls_R_factor_gt 0.0792
_refine_ls_shift/su_max 0.000
_refine_ls_shift/su_mean 0.000
_refine_ls_structure_factor_coef Fsqd
_refine_ls_weighting_details 'calc w=1/[\s^2^(Fo^2^)+(0.1516P)^2^+0.0000P] where P=(Fo^2^+2Fc^2^)/3'
_refine_ls_weighting_scheme calc
_refine_ls_wR_factor_gt 0.2056
_refine_ls_wR_factor_ref 0.2636
_reflns_number_gt 1982
_reflns_number_total 3915
_reflns_threshold_expression >2sigma(I)
_cod_data_source_file ic062423tsi20061218_054606_6.cif
_cod_data_source_block 7
_cod_depositor_comments
;
The following automatic conversions were performed:
'_symmetry_cell_setting' value 'Monoclinic' changed to 'monoclinic'
according to '/home/saulius/struct/CIF-dictionaries/cif_core.dic'
dictionary named 'cif_core.dic' version 2.4.1 from
2010-06-29.

'_exptl_absorpt_correction_type' value 'EMPIRICAL' changed to
'empirical' according to
'/home/saulius/struct/CIF-dictionaries/cif_core.dic' dictionary named
'cif_core.dic' version 2.4.1 from 2010-06-29.

Automatic conversion script
Id: cif_fix_enum 1527 2010-12-29 10:47:43Z saulius 
;
_cod_original_cell_volume 2506.4(9)
_cod_database_code 4307916

loop_
_symmetry_equiv_pos_as_xyz
'x, y, z'
'-x, y+1/2, -z+1/2'
'-x, -y, -z'
'x, -y-1/2, z-1/2'

loop_
_atom_site_label
_atom_site_type_symbol
_atom_site_fract_x
_atom_site_fract_y
_atom_site_fract_z
_atom_site_U_iso_or_equiv
_atom_site_adp_type
_atom_site_occupancy
_atom_site_symmetry_multiplicity
_atom_site_calc_flag
_atom_site_refinement_flags
_atom_site_disorder_assembly
_atom_site_disorder_group
Co4 Co 0.21044(11) 0.62842(9) 0.12674(3) 0.0627(4) Uani 1 1 d . . .
C1 C 0.3475(7) 0.4739(7) 0.1376(2) 0.0610(19) Uani 1 1 d . . .
H1 H 0.4691 0.4795 0.1370 0.073 Uiso 1 1 calc R . .
C2 C 0.4061(9) 0.5357(9) 0.2339(3) 0.096(3) Uani 1 1 d . . .
H2A H 0.4218 0.4612 0.2550 0.144 Uiso 1 1 calc R . .
H2B H 0.3663 0.6058 0.2521 0.144 Uiso 1 1 calc R . .
H2C H 0.4992 0.5621 0.2223 0.144 Uiso 1 1 calc R . .
C3 C 0.3514(9) 0.4294(9) 0.0399(3) 0.088(3) Uani 1 1 d . . .
H3A H 0.3562 0.3389 0.0312 0.131 Uiso 1 1 calc R . .
H3B H 0.4504 0.4628 0.0467 0.131 Uiso 1 1 calc R . .
H3C H 0.3013 0.4769 0.0130 0.131 Uiso 1 1 calc R . .
C5 C 0.3734(11) 0.2109(9) 0.1551(3) 0.103(3) Uani 1 1 d . . .
H5A H 0.3418 0.1403 0.1336 0.154 Uiso 1 1 calc R . .
H5B H 0.3778 0.1822 0.1888 0.154 Uiso 1 1 calc R . .
H5C H 0.4703 0.2398 0.1476 0.154 Uiso 1 1 calc R . .
C6 C 0.1052(9) 0.5420(8) 0.1886(3) 0.077(2) Uani 1 1 d . . .
H6 H 0.0881 0.6109 0.2185 0.093 Uiso 1 1 calc R . .
C8 C 0.0961(12) 0.2215(9) 0.0497(3) 0.111(3) Uani 1 1 d . . .
H9A H 0.0143 0.2425 0.0260 0.167 Uiso 1 1 calc R . .
H9B H 0.0793 0.1379 0.0640 0.167 Uiso 1 1 calc R . .
H9C H 0.1866 0.2191 0.0334 0.167 Uiso 1 1 calc R . .
C9 C 0.1728(11) 0.3257(9) 0.2568(3) 0.095(3) Uani 1 1 d . . .
H9D H 0.1059 0.3664 0.2778 0.143 Uiso 1 1 calc R . .
H9E H 0.2737 0.3424 0.2694 0.143 Uiso 1 1 calc R . .
H9F H 0.1554 0.2335 0.2560 0.143 Uiso 1 1 calc R . .
C11 C 0.0106(11) 0.1480(7) 0.1635(3) 0.094(3) Uani 1 1 d . . .
H11A H -0.0955 0.1452 0.1647 0.142 Uiso 1 1 calc R . .
H11B H 0.0583 0.1209 0.1947 0.142 Uiso 1 1 calc R . .
H11C H 0.0389 0.0905 0.1380 0.142 Uiso 1 1 calc R . .
C12 C -0.1734(9) 0.4241(10) 0.2095(3) 0.092(3) Uani 1 1 d . . .
H12A H -0.1675 0.3482 0.2302 0.138 Uiso 1 1 calc R . .
H12B H -0.2631 0.4208 0.1878 0.138 Uiso 1 1 calc R . .
H12C H -0.1743 0.5007 0.2297 0.138 Uiso 1 1 calc R . .
C13 C -0.2145(10) 0.3640(9) 0.0867(3) 0.103(3) Uani 1 1 d . . .
H13A H -0.2534 0.4372 0.0677 0.154 Uiso 1 1 calc R . .
H13B H -0.2804 0.3430 0.1115 0.154 Uiso 1 1 calc R . .
H13C H -0.2062 0.2906 0.0652 0.154 Uiso 1 1 calc R . .
C20 C 0.3831(10) 0.7598(8) 0.1161(3) 0.081(3) Uani 1 1 d . . .
C21 C 0.2791(13) 0.7512(8) 0.0740(3) 0.091(3) Uani 1 1 d . . .
H21A H 0.3024 0.7254 0.0408 0.109 Uiso 1 1 calc R . .
C22 C 0.1363(13) 0.7871(8) 0.0875(4) 0.098(3) Uani 1 1 d . . .
H22A H 0.0443 0.7946 0.0657 0.117 Uiso 1 1 calc R . .
C23 C 0.1557(14) 0.8157(8) 0.1388(4) 0.095(3) Uani 1 1 d . . .
H23A H 0.0764 0.8441 0.1590 0.114 Uiso 1 1 calc R . .
C24 C 0.3022(13) 0.8008(9) 0.1558(3) 0.089(3) Uani 1 1 d . . .
H24A H 0.3436 0.8137 0.1900 0.107 Uiso 1 1 calc R . .
C25 C 0.5454(12) 0.7383(10) 0.1183(4) 0.112(3) Uani 1 1 d . . .
H25A H 0.5668 0.6765 0.0929 0.134 Uiso 1 1 calc R . .
H25B H 0.5783 0.7002 0.1501 0.134 Uiso 1 1 calc R . .
C26 C 0.6335(14) 0.8635(14) 0.1114(5) 0.175(6) Uani 1 1 d D . .
H26A H 0.5993 0.9319 0.1323 0.210 Uiso 1 1 calc R . .
H26B H 0.7385 0.8487 0.1205 0.210 Uiso 1 1 calc R . .
C27 C 0.6101(18) 0.9035(16) 0.0578(6) 0.214(8) Uani 1 1 d D . .
H27A H 0.6193 0.8273 0.0372 0.256 Uiso 1 1 calc R . .
H27B H 0.5098 0.9372 0.0512 0.256 Uiso 1 1 calc R . .
C28 C 0.7196(16) 1.0055(13) 0.0439(5) 0.178(6) Uani 1 1 d D . .
H28A H 0.6974 1.0298 0.0099 0.267 Uiso 1 1 calc R . .
H28B H 0.8188 0.9710 0.0483 0.267 Uiso 1 1 calc R . .
H28C H 0.7123 1.0807 0.0645 0.267 Uiso 1 1 calc R . .
B2 B 0.2939(10) 0.5001(9) 0.1888(3) 0.067(2) Uani 1 1 d . . .
B3 B 0.2618(10) 0.4449(9) 0.0879(3) 0.069(2) Uani 1 1 d . . .
B5 B 0.2586(11) 0.3275(9) 0.1473(3) 0.069(2) Uani 1 1 d . . .
B7 B 0.0717(9) 0.4922(8) 0.0834(3) 0.060(2) Uani 1 1 d . . .
H7 H 0.0344 0.5290 0.0464 0.072 Uiso 1 1 calc R . .
B8 B 0.1099(12) 0.3314(9) 0.0929(3) 0.073(3) Uani 1 1 d . . .
B9 B 0.1449(11) 0.3845(8) 0.2013(3) 0.066(2) Uani 1 1 d . . .
B10 B -0.0085(10) 0.5592(9) 0.1341(3) 0.068(2) Uani 1 1 d . . .
H10 H -0.0883 0.6402 0.1292 0.081 Uiso 1 1 calc R . .
B11 B 0.0606(10) 0.2930(8) 0.1518(3) 0.064(2) Uani 1 1 d . . .
B12 B -0.0325(10) 0.4283(9) 0.1775(3) 0.067(2) Uani 1 1 d . . .
B13 B -0.0555(11) 0.3993(9) 0.1124(3) 0.069(2) Uani 1 1 d . . .

loop_
_atom_site_aniso_label
_atom_site_aniso_U_11
_atom_site_aniso_U_22
_atom_site_aniso_U_33
_atom_site_aniso_U_23
_atom_site_aniso_U_13
_atom_site_aniso_U_12
Co4 0.0761(8) 0.0605(6) 0.0523(6) 0.0062(5) 0.0093(4) -0.0036(6)
C1 0.048(4) 0.081(5) 0.055(4) 0.011(4) 0.013(3) 0.006(4)
C2 0.107(7) 0.126(8) 0.054(4) -0.002(5) -0.005(4) -0.019(6)
C3 0.103(6) 0.111(7) 0.052(4) -0.001(4) 0.024(4) 0.003(6)
C5 0.114(8) 0.095(7) 0.099(6) 0.007(5) 0.011(6) 0.032(6)
C6 0.107(6) 0.069(5) 0.059(4) -0.005(4) 0.029(4) -0.006(5)
C8 0.171(10) 0.095(7) 0.072(5) -0.026(5) 0.029(6) -0.011(7)
C9 0.132(8) 0.101(6) 0.052(4) 0.013(4) 0.009(5) -0.017(6)
C11 0.135(8) 0.070(6) 0.079(5) 0.003(4) 0.012(5) -0.010(5)
C12 0.089(6) 0.104(7) 0.087(6) -0.005(5) 0.030(5) -0.009(5)
C13 0.092(7) 0.111(8) 0.101(7) 0.007(6) -0.014(5) -0.022(6)
C20 0.086(7) 0.081(6) 0.077(5) 0.018(4) 0.009(5) -0.029(5)
C21 0.128(9) 0.076(6) 0.069(5) 0.020(4) 0.006(6) -0.028(6)
C22 0.109(8) 0.066(6) 0.113(8) 0.037(5) -0.020(6) -0.004(6)
C23 0.132(9) 0.044(4) 0.112(8) 0.001(5) 0.026(7) -0.009(6)
C24 0.123(9) 0.077(6) 0.064(5) 0.001(4) -0.003(6) -0.026(6)
C25 0.106(8) 0.126(9) 0.105(7) 0.030(6) 0.028(6) -0.026(7)
C26 0.109(10) 0.211(16) 0.205(15) 0.092(12) 0.007(9) -0.040(10)
C27 0.194(16) 0.225(18) 0.218(19) 0.083(15) -0.011(14) -0.081(14)
C28 0.208(14) 0.153(12) 0.173(13) 0.045(10) 0.013(11) -0.050(11)
B2 0.075(6) 0.076(6) 0.050(4) 0.002(4) 0.006(4) -0.001(5)
B3 0.086(7) 0.073(6) 0.051(4) 0.015(4) 0.020(4) 0.015(5)
B5 0.090(7) 0.064(5) 0.055(4) 0.009(4) 0.018(5) 0.012(5)
B7 0.063(5) 0.073(5) 0.042(4) 0.003(4) -0.007(4) -0.015(5)
B8 0.099(7) 0.076(6) 0.042(4) -0.006(4) 0.001(4) -0.005(5)
B9 0.088(6) 0.064(5) 0.049(4) 0.009(4) 0.014(4) -0.004(5)
B10 0.065(6) 0.065(5) 0.075(5) 0.005(5) 0.014(5) 0.001(5)
B11 0.084(6) 0.056(5) 0.051(4) 0.005(4) 0.006(4) 0.004(5)
B12 0.078(6) 0.069(5) 0.056(5) -0.006(4) 0.009(4) -0.005(5)
B13 0.077(6) 0.071(6) 0.061(5) 0.002(4) 0.011(4) -0.014(5)

loop_
_atom_type_symbol
_atom_type_description
_atom_type_scat_dispersion_real
_atom_type_scat_dispersion_imag
_atom_type_scat_source
C C 0.0033 0.0016 'International Tables Vol C Tables 4.2.6.8 and 6.1.1.4'
H H 0.0000 0.0000 'International Tables Vol C Tables 4.2.6.8 and 6.1.1.4'
B B 0.0013 0.0007 'International Tables Vol C Tables 4.2.6.8 and 6.1.1.4'
Co Co 0.3494 0.9721 'International Tables Vol C Tables 4.2.6.8 and 6.1.1.4'

loop_
_geom_angle_atom_site_label_1
_geom_angle_atom_site_label_2
_geom_angle_atom_site_label_3
_geom_angle
_geom_angle_site_symmetry_1
_geom_angle_site_symmetry_3
_geom_angle_publ_flag
C1 Co4 C23 151.7(4) . . ?
C1 Co4 C22 151.5(4) . . ?
C23 Co4 C22 41.1(4) . . ?
C1 Co4 C21 111.7(4) . . ?
C23 Co4 C21 67.6(4) . . ?
C22 Co4 C21 40.7(4) . . ?
C1 Co4 C24 113.3(4) . . ?
C23 Co4 C24 39.0(4) . . ?
C22 Co4 C24 67.5(4) . . ?
C21 Co4 C24 66.8(4) . . ?
C1 Co4 C20 94.3(3) . . ?
C23 Co4 C20 66.7(4) . . ?
C22 Co4 C20 68.1(4) . . ?
C21 Co4 C20 40.0(3) . . ?
C24 Co4 C20 39.6(3) . . ?
C1 Co4 B10 106.6(3) . . ?
C23 Co4 B10 93.5(4) . . ?
C22 Co4 B10 92.9(4) . . ?
C21 Co4 B10 127.7(4) . . ?
C24 Co4 B10 126.3(4) . . ?
C20 Co4 B10 159.2(4) . . ?
C1 Co4 B7 83.6(3) . . ?
C23 Co4 B7 124.6(4) . . ?
C22 Co4 B7 94.9(4) . . ?
C21 Co4 B7 102.3(3) . . ?
C24 Co4 B7 162.1(4) . . ?
C20 Co4 B7 138.1(3) . . ?
B10 Co4 B7 48.2(3) . . ?
C1 Co4 C6 82.4(3) . . ?
C23 Co4 C6 97.7(4) . . ?
C22 Co4 C6 125.8(4) . . ?
C21 Co4 C6 165.1(4) . . ?
C24 Co4 C6 103.8(3) . . ?
C20 Co4 C6 137.9(3) . . ?
B10 Co4 C6 47.5(3) . . ?
B7 Co4 C6 83.5(3) . . ?
C1 Co4 B2 42.1(3) . . ?
C23 Co4 B2 120.9(4) . . ?
C22 Co4 B2 161.9(4) . . ?
C21 Co4 B2 142.7(4) . . ?
C24 Co4 B2 96.8(3) . . ?
C20 Co4 B2 106.2(3) . . ?
B10 Co4 B2 89.3(3) . . ?
B7 Co4 B2 100.0(3) . . ?
C6 Co4 B2 46.9(3) . . ?
C1 Co4 B3 41.8(3) . . ?
C23 Co4 B3 161.1(4) . . ?
C22 Co4 B3 120.2(4) . . ?
C21 Co4 B3 95.9(4) . . ?
C24 Co4 B3 143.9(4) . . ?
C20 Co4 B3 107.0(4) . . ?
B10 Co4 B3 89.6(4) . . ?
B7 Co4 B3 47.7(3) . . ?
C6 Co4 B3 98.1(3) . . ?
B2 Co4 B3 77.7(3) . . ?
B3 C1 B2 131.5(6) . . ?
B3 C1 B5 76.2(5) . . ?
B2 C1 B5 80.2(5) . . ?
B3 C1 Co4 76.5(4) . . ?
B2 C1 Co4 76.0(4) . . ?
B5 C1 Co4 114.8(5) . . ?
B9 C6 B12 61.3(5) . . ?
B9 C6 B10 111.9(6) . . ?
B12 C6 B10 63.5(5) . . ?
B9 C6 B2 64.9(5) . . ?
B12 C6 B2 121.5(6) . . ?
B10 C6 B2 122.1(6) . . ?
B9 C6 Co4 116.7(5) . . ?
B12 C6 Co4 119.9(5) . . ?
B10 C6 Co4 64.4(4) . . ?
B2 C6 Co4 67.6(4) . . ?
C24 C20 C21 106.5(9) . . ?
C24 C20 C25 125.9(9) . . ?
C21 C20 C25 127.5(9) . . ?
C24 C20 Co4 69.5(5) . . ?
C21 C20 Co4 67.9(5) . . ?
C25 C20 Co4 129.9(7) . . ?
C22 C21 C20 109.1(9) . . ?
C22 C21 Co4 69.1(5) . . ?
C20 C21 Co4 72.1(4) . . ?
C21 C22 C23 105.6(9) . . ?
C21 C22 Co4 70.2(5) . . ?
C23 C22 Co4 69.1(5) . . ?
C24 C23 C22 110.0(10) . . ?
C24 C23 Co4 72.9(6) . . ?
C22 C23 Co4 69.8(5) . . ?
C23 C24 C20 108.8(8) . . ?
C23 C24 Co4 68.1(5) . . ?
C20 C24 Co4 70.9(5) . . ?
C20 C25 C26 113.1(9) . . ?
C27 C26 C25 108.4(11) . . ?
C28 C27 C26 112.9(11) . . ?
C1 B2 C2 121.2(7) . . ?
C1 B2 C6 114.7(6) . . ?
C2 B2 C6 120.6(7) . . ?
C1 B2 B9 110.1(6) . . ?
C2 B2 B9 116.1(6) . . ?
C6 B2 B9 55.8(5) . . ?
C1 B2 B5 54.1(5) . . ?
C2 B2 B5 132.3(7) . . ?
C6 B2 B5 95.8(5) . . ?
B9 B2 B5 58.6(4) . . ?
C1 B2 Co4 61.8(4) . . ?
C2 B2 Co4 127.6(6) . . ?
C6 B2 Co4 65.5(4) . . ?
B9 B2 Co4 108.4(5) . . ?
B5 B2 Co4 93.9(4) . . ?
C1 B3 C3 119.2(7) . . ?
C1 B3 B7 114.8(6) . . ?
C3 B3 B7 121.5(6) . . ?
C1 B3 B8 112.8(6) . . ?
C3 B3 B8 115.7(7) . . ?
B7 B3 B8 56.7(5) . . ?
C1 B3 B5 56.6(5) . . ?
C3 B3 B5 129.4(7) . . ?
B7 B3 B5 98.0(5) . . ?
B8 B3 B5 59.6(5) . . ?
C1 B3 Co4 61.7(4) . . ?
C3 B3 Co4 127.6(6) . . ?
B7 B3 Co4 64.1(4) . . ?
B8 B3 Co4 108.7(5) . . ?
B5 B3 Co4 96.2(4) . . ?
C5 B5 C1 111.8(7) . . ?
C5 B5 B11 118.3(7) . . ?
C1 B5 B11 129.9(6) . . ?
C5 B5 B8 121.7(7) . . ?
C1 B5 B8 99.6(5) . . ?
B11 B5 B8 55.4(5) . . ?
C5 B5 B9 120.4(6) . . ?
C1 B5 B9 97.7(5) . . ?
B11 B5 B9 55.3(4) . . ?
B8 B5 B9 101.3(6) . . ?
C5 B5 B3 120.3(6) . . ?
C1 B5 B3 47.3(4) . . ?
B11 B5 B3 104.3(6) . . ?
B8 B5 B3 54.9(5) . . ?
B9 B5 B3 117.8(6) . . ?
C5 B5 B2 119.8(7) . . ?
C1 B5 B2 45.8(4) . . ?
B11 B5 B2 103.3(6) . . ?
B8 B5 B2 117.4(6) . . ?
B9 B5 B2 53.9(4) . . ?
B3 B5 B2 85.0(5) . . ?
B8 B7 B13 61.9(5) . . ?
B8 B7 B10 110.8(6) . . ?
B13 B7 B10 61.7(5) . . ?
B8 B7 B3 62.8(6) . . ?
B13 B7 B3 119.4(6) . . ?
B10 B7 B3 121.0(6) . . ?
B8 B7 Co4 116.5(5) . . ?
B13 B7 Co4 119.0(5) . . ?
B10 B7 Co4 64.8(4) . . ?
B3 B7 Co4 68.2(4) . . ?
C8 B8 B7 124.3(6) . . ?
C8 B8 B11 119.8(7) . . ?
B7 B8 B11 107.1(6) . . ?
C8 B8 B13 118.5(8) . . ?
B7 B8 B13 59.8(5) . . ?
B11 B8 B13 61.7(5) . . ?
C8 B8 B3 113.9(7) . . ?
B7 B8 B3 60.6(5) . . ?
B11 B8 B3 117.8(6) . . ?
B13 B8 B3 115.5(6) . . ?
C8 B8 B5 123.4(7) . . ?
B7 B8 B5 104.8(6) . . ?
B11 B8 B5 60.0(5) . . ?
B13 B8 B5 109.3(5) . . ?
B3 B8 B5 65.6(5) . . ?
C9 B9 C6 124.1(7) . . ?
C9 B9 B12 120.5(7) . . ?
C6 B9 B12 60.1(5) . . ?
C9 B9 B11 122.3(7) . . ?
C6 B9 B11 106.5(6) . . ?
B12 B9 B11 61.9(5) . . ?
C9 B9 B2 110.6(7) . . ?
C6 B9 B2 59.3(5) . . ?
B12 B9 B2 115.3(6) . . ?
B11 B9 B2 118.5(6) . . ?
C9 B9 B5 122.4(7) . . ?
C6 B9 B5 104.5(5) . . ?
B12 B9 B5 109.0(6) . . ?
B11 B9 B5 59.0(5) . . ?
B2 B9 B5 67.5(5) . . ?
C6 B10 B7 112.1(6) . . ?
C6 B10 B13 107.1(6) . . ?
B7 B10 B13 58.7(5) . . ?
C6 B10 B12 57.6(4) . . ?
B7 B10 B12 107.5(6) . . ?
B13 B10 B12 59.6(5) . . ?
C6 B10 Co4 68.2(4) . . ?
B7 B10 Co4 66.9(4) . . ?
B13 B10 Co4 118.3(6) . . ?
B12 B10 Co4 118.2(5) . . ?
C11 B11 B8 119.5(7) . . ?
C11 B11 B9 117.2(6) . . ?
B8 B11 B9 117.1(6) . . ?
C11 B11 B12 119.7(7) . . ?
B8 B11 B12 110.3(6) . . ?
B9 B11 B12 58.3(5) . . ?
C11 B11 B13 121.6(7) . . ?
B8 B11 B13 59.8(5) . . ?
B9 B11 B13 108.8(6) . . ?
B12 B11 B13 59.7(5) . . ?
C11 B11 B5 119.1(7) . . ?
B8 B11 B5 64.6(5) . . ?
B9 B11 B5 65.6(5) . . ?
B12 B11 B5 111.5(6) . . ?
B13 B11 B5 111.4(6) . . ?
C12 B12 C6 121.4(7) . . ?
C12 B12 B9 122.8(7) . . ?
C6 B12 B9 58.6(5) . . ?
C12 B12 B13 120.1(7) . . ?
C6 B12 B13 107.9(6) . . ?
B9 B12 B13 110.5(6) . . ?
C12 B12 B11 127.6(8) . . ?
C6 B12 B11 103.9(6) . . ?
B9 B12 B11 59.8(5) . . ?
B13 B12 B11 60.3(5) . . ?
C12 B12 B10 121.2(7) . . ?
C6 B12 B10 58.9(5) . . ?
B9 B12 B10 106.1(6) . . ?
B13 B12 B10 59.4(5) . . ?
B11 B12 B10 103.5(6) . . ?
C13 B13 B7 122.4(7) . . ?
C13 B13 B8 122.2(7) . . ?
B7 B13 B8 58.2(5) . . ?
C13 B13 B10 122.5(7) . . ?
B7 B13 B10 59.7(5) . . ?
B8 B13 B10 106.3(6) . . ?
C13 B13 B12 119.9(7) . . ?
B7 B13 B12 109.4(6) . . ?
B8 B13 B12 109.5(6) . . ?
B10 B13 B12 61.0(5) . . ?
C13 B13 B11 125.6(7) . . ?
B7 B13 B11 103.3(6) . . ?
B8 B13 B11 58.4(5) . . ?
B10 B13 B11 104.6(6) . . ?
B12 B13 B11 60.1(5) . . ?

loop_
_geom_bond_atom_site_label_1
_geom_bond_atom_site_label_2
_geom_bond_distance
_geom_bond_site_symmetry_2
_geom_bond_publ_flag
Co4 C1 2.018(7) . ?
Co4 C23 2.020(9) . ?
Co4 C22 2.029(8) . ?
Co4 C21 2.044(8) . ?
Co4 C24 2.081(9) . ?
Co4 C20 2.099(8) . ?
Co4 B10 2.123(9) . ?
Co4 B7 2.158(8) . ?
Co4 C6 2.186(7) . ?
Co4 B2 2.221(8) . ?
Co4 B3 2.228(9) . ?
C1 B3 1.527(11) . ?
C1 B2 1.534(10) . ?
C1 B5 1.734(12) . ?
C2 B2 1.564(10) . ?
C3 B3 1.598(10) . ?
C5 B5 1.585(11) . ?
C6 B9 1.686(12) . ?
C6 B12 1.712(11) . ?
C6 B10 1.736(12) . ?
C6 B2 1.754(12) . ?
C8 B8 1.626(11) . ?
C9 B9 1.624(10) . ?
C11 B11 1.597(11) . ?
C12 B12 1.598(11) . ?
C13 B13 1.582(12) . ?
C20 C24 1.416(12) . ?
C20 C21 1.419(11) . ?
C20 C25 1.475(12) . ?
C21 C22 1.418(13) . ?
C22 C23 1.421(13) . ?
C23 C24 1.370(12) . ?
C25 C26 1.531(14) . ?
C26 C27 1.511(9) . ?
C27 C28 1.510(9) . ?
B2 B9 1.846(12) . ?
B2 B5 2.110(13) . ?
B3 B7 1.775(12) . ?
B3 B8 1.813(14) . ?
B3 B5 2.018(11) . ?
B5 B11 1.834(13) . ?
B5 B8 1.912(14) . ?
B5 B9 1.949(12) . ?
B7 B8 1.703(13) . ?
B7 B13 1.732(11) . ?
B7 B10 1.750(12) . ?
B8 B11 1.742(11) . ?
B8 B13 1.767(14) . ?
B9 B12 1.733(13) . ?
B9 B11 1.760(11) . ?
B10 B13 1.785(13) . ?
B10 B12 1.814(12) . ?
B11 B12 1.797(12) . ?
B11 B13 1.800(12) . ?
B12 B13 1.790(11) . ?
